data_4112993
loop_
_publ_author_name
'Christos A. Ilioudis'
'Derek A. Tocher'
'Jonathan W. Steed'

_publ_section_title
;
 A Highly Efficient, Preorganized Macrobicyclic Receptor for Halides Based
 on CH... and NH...Anion Interactions
;
_journal_name_full 'Journal of the American Chemical Society'
_journal_page_first 12395
_journal_page_last 12402
_journal_paper_doi 10.1021/ja047070g
_journal_volume 126
_journal_year 2004
_chemical_formula_sum 'C24 H65 F14 N7 O7 Si2'
_chemical_formula_weight 885.97
_chemical_name_systematic
; 
 ? 
;
_space_group_IT_number 14
_symmetry_cell_setting monoclinic
_symmetry_space_group_name_Hall '-P 2yn'
_symmetry_space_group_name_H-M 'P 1 21/n 1'
_atom_sites_solution_hydrogens geom
_atom_sites_solution_primary direct
_atom_sites_solution_secondary difmap
_audit_creation_method SHELXL-97
_cell_angle_alpha 90.00
_cell_angle_beta 96.2392(45)
_cell_angle_gamma 90.00
_cell_formula_units_Z 4
_cell_length_a 14.0345(9)
_cell_length_b 15.9137(10)
_cell_length_c 17.6318(11)
_cell_measurement_temperature 120(2)
_cell_volume 3914.6(4)
_computing_cell_refinement 'DENZO SMN'
_computing_data_collection 'NONIUS COLLECT'
_computing_data_reduction 'DENZO SMN'
_computing_structure_refinement 'SHELXL-97 (Sheldrick, 1997)'
_computing_structure_solution 'SHELXS-97 (Sheldrick, 1990)'
_diffrn_ambient_temperature 120(2)
_diffrn_measured_fraction_theta_full 0.872
_diffrn_measured_fraction_theta_max 0.872
_diffrn_measurement_device_type 'KAPPA CCD'
_diffrn_radiation_monochromator graphite
_diffrn_radiation_source 'fine-focus sealed tube'
_diffrn_radiation_type MoK\a
_diffrn_radiation_wavelength 0.71073
_diffrn_reflns_av_R_equivalents 0.0720
_diffrn_reflns_av_sigmaI/netI 0.1214
_diffrn_reflns_limit_h_max 18
_diffrn_reflns_limit_h_min -18
_diffrn_reflns_limit_k_max 20
_diffrn_reflns_limit_k_min -20
_diffrn_reflns_limit_l_max 22
_diffrn_reflns_limit_l_min -22
_diffrn_reflns_number 13422
_diffrn_reflns_theta_full 27.51
_diffrn_reflns_theta_max 27.51
_diffrn_reflns_theta_min 3.19
_diffrn_standards_decay_% 0
_exptl_absorpt_coefficient_mu 0.206
_exptl_crystal_colour colourless
_exptl_crystal_density_diffrn 1.497
_exptl_crystal_description plate
_exptl_crystal_F_000 1856
_exptl_crystal_size_max 0.35
_exptl_crystal_size_mid 0.2
_exptl_crystal_size_min 0.15
_refine_diff_density_max 0.567
_refine_diff_density_min -0.497
_refine_diff_density_rms 0.073
_refine_ls_extinction_coef 0.0013(7)
_refine_ls_extinction_expression Fc^*^=kFc[1+0.001xFc^2^\l^3^/sin(2\q)]^-1/4^
_refine_ls_extinction_method SHELXL
_refine_ls_goodness_of_fit_ref 1.006
_refine_ls_hydrogen_treatment mixed
_refine_ls_matrix_type full
_refine_ls_number_parameters 576
_refine_ls_number_reflns 7845
_refine_ls_number_restraints 0
_refine_ls_restrained_S_all 1.006
_refine_ls_R_factor_all 0.1252
_refine_ls_R_factor_gt 0.0550
_refine_ls_shift/su_max 5.966
_refine_ls_shift/su_mean 0.010
_refine_ls_structure_factor_coef Fsqd
_refine_ls_weighting_details 'calc w=1/[\s^2^(Fo^2^)+(0.0652P)^2^+0.0000P] where P=(Fo^2^+2Fc^2^)/3'
_refine_ls_weighting_scheme calc
_refine_ls_wR_factor_gt 0.1190
_refine_ls_wR_factor_ref 0.1405
_reflns_number_gt 4501
_reflns_number_total 7845
_reflns_threshold_expression >2sigma(I)
_cod_data_source_file ja047070gsi20040519_073059.cif
_cod_data_source_block c:\structs\chris\c2f\c2f
_cod_original_cell_volume 3914.6(14)
_cod_database_code 4112993

loop_
_symmetry_equiv_pos_as_xyz
'x, y, z'
'-x+1/2, y+1/2, -z+1/2'
'-x, -y, -z'
'x-1/2, -y-1/2, z-1/2'

loop_
_atom_site_label
_atom_site_type_symbol
_atom_site_fract_x
_atom_site_fract_y
_atom_site_fract_z
_atom_site_U_iso_or_equiv
_atom_site_adp_type
_atom_site_occupancy
_atom_site_symmetry_multiplicity
_atom_site_calc_flag
_atom_site_refinement_flags
Si1 Si 0.75755(6) 0.57393(5) -0.10059(5) 0.0202(2) Uani 1 1 d .
F4 F 0.67563(11) 0.63430(10) -0.15191(9) 0.0240(4) Uani 1 1 d .
F7 F 0.84364(11) 0.51694(10) -0.04875(9) 0.0280(4) Uani 1 1 d .
F8 F 0.83582(12) 0.59457(12) -0.16592(10) 0.0376(5) Uani 1 1 d .
F5 F 0.68068(12) 0.55539(11) -0.03602(10) 0.0335(5) Uani 1 1 d .
F3 F 0.71870(12) 0.48851(11) -0.14925(10) 0.0344(5) Uani 1 1 d .
F6 F 0.79874(12) 0.66098(10) -0.05251(10) 0.0336(5) Uani 1 1 d .
Si2 Si 0.68072(6) 0.93643(5) 0.17284(5) 0.0246(2) Uani 1 1 d .
F13 F 0.77240(12) 0.99527(11) 0.21704(10) 0.0350(5) Uani 1 1 d .
F9 F 0.71562(13) 0.96276(12) 0.08839(10) 0.0381(5) Uani 1 1 d .
F10 F 0.59196(12) 0.87765(12) 0.13032(10) 0.0403(5) Uani 1 1 d .
N5 N 0.3702(2) 0.62130(18) -0.16741(15) 0.0189(6) Uani 1 1 d .
N1 N 0.74219(18) 0.80205(18) -0.17016(14) 0.0192(6) Uani 1 1 d .
F11 F 0.61095(13) 1.02154(12) 0.17064(11) 0.0441(5) Uani 1 1 d .
F14 F 0.75464(13) 0.85411(11) 0.18063(12) 0.0447(5) Uani 1 1 d .
F12 F 0.64707(15) 0.91186(14) 0.25933(11) 0.0523(6) Uani 1 1 d .
N2 N 0.5588(2) 0.51245(19) -0.36820(14) 0.0192(6) Uani 1 1 d .
C10 C 0.2227(2) 0.83891(19) -0.31866(16) 0.0227(7) Uani 1 1 d .
H10A H 0.1592 0.8665 -0.3270 0.027 Uiso 1 1 calc R
H10B H 0.2154 0.7807 -0.3381 0.027 Uiso 1 1 calc R
N3 N 0.4390(2) 0.88853(17) -0.42633(17) 0.0230(6) Uani 1 1 d .
C21 C 0.6488(2) 0.8593(2) -0.07260(16) 0.0245(7) Uani 1 1 d .
H21A H 0.7004 0.9000 -0.0563 0.029 Uiso 1 1 calc R
H21B H 0.6634 0.8064 -0.0442 0.029 Uiso 1 1 calc R
N6 N 0.25469(18) 0.83657(18) -0.23516(14) 0.0199(6) Uani 1 1 d .
C6 C 0.57757(19) 0.78972(18) -0.41460(16) 0.0186(7) Uani 1 1 d .
C4 C 0.6414(2) 0.65236(18) -0.37579(16) 0.0197(7) Uani 1 1 d .
C8 C 0.3782(2) 0.83456(19) -0.38150(17) 0.0242(7) Uani 1 1 d .
H8A H 0.4156 0.8157 -0.3337 0.029 Uiso 1 1 calc R
H8B H 0.3563 0.7843 -0.4115 0.029 Uiso 1 1 calc R
C7 C 0.5114(2) 0.84210(18) -0.46734(16) 0.0218(7) Uani 1 1 d .
H7A H 0.4774 0.8054 -0.5067 0.026 Uiso 1 1 calc R
H7B H 0.5495 0.8832 -0.4935 0.026 Uiso 1 1 calc R
N4 N 0.47975(17) 0.82609(17) -0.05287(16) 0.0207(6) Uani 1 1 d .
N7 N 0.28316(16) 0.75122(15) -0.07870(13) 0.0198(6) Uani 1 1 d .
C5 C 0.5787(2) 0.70259(19) -0.42307(16) 0.0213(7) Uani 1 1 d .
H5 H 0.5359 0.6769 -0.4617 0.026 Uiso 1 1 calc R
C1 C 0.6408(2) 0.82614(18) -0.35794(16) 0.0202(7) Uani 1 1 d .
H1 H 0.6416 0.8855 -0.3521 0.024 Uiso 1 1 calc R
C3 C 0.7029(2) 0.69010(19) -0.31940(16) 0.0201(7) Uani 1 1 d .
H3 H 0.7456 0.6564 -0.2868 0.024 Uiso 1 1 calc R
C2 C 0.70306(19) 0.77722(19) -0.30977(16) 0.0200(7) Uani 1 1 d .
C23 C 0.3969(2) 0.85222(19) -0.01089(17) 0.0227(7) Uani 1 1 d .
H23A H 0.3622 0.8992 -0.0384 0.027 Uiso 1 1 calc R
H23B H 0.4213 0.8723 0.0407 0.027 Uiso 1 1 calc R
C11 C 0.1784(2) 0.8002(2) -0.19228(17) 0.0244(7) Uani 1 1 d .
H11A H 0.1688 0.7404 -0.2066 0.029 Uiso 1 1 calc R
H11B H 0.1174 0.8302 -0.2070 0.029 Uiso 1 1 calc R
C19 C 0.7709(2) 0.8170(2) -0.24845(15) 0.0208(7) Uani 1 1 d .
H19A H 0.8361 0.7941 -0.2511 0.025 Uiso 1 1 calc R
H19B H 0.7734 0.8783 -0.2578 0.025 Uiso 1 1 calc R
C13 C 0.6455(2) 0.55885(18) -0.38769(18) 0.0254(7) Uani 1 1 d .
H13A H 0.6540 0.5478 -0.4418 0.030 Uiso 1 1 calc R
H13B H 0.7025 0.5363 -0.3561 0.030 Uiso 1 1 calc R
C9 C 0.2930(2) 0.88596(18) -0.36349(17) 0.0225(7) Uani 1 1 d .
H9A H 0.2582 0.9060 -0.4120 0.027 Uiso 1 1 calc R
H9B H 0.3166 0.9360 -0.3339 0.027 Uiso 1 1 calc R
C24 C 0.3292(2) 0.77977(19) -0.00430(16) 0.0228(7) Uani 1 1 d .
H24A H 0.3650 0.7323 0.0215 0.027 Uiso 1 1 calc R
H24B H 0.2790 0.7970 0.0279 0.027 Uiso 1 1 calc R
C16 C 0.4531(2) 0.56783(19) -0.18317(16) 0.0210(7) Uani 1 1 d .
H16A H 0.4360 0.5079 -0.1783 0.025 Uiso 1 1 calc R
H16B H 0.5085 0.5800 -0.1450 0.025 Uiso 1 1 calc R
C20 C 0.6490(2) 0.84237(19) -0.15660(16) 0.0231(7) Uani 1 1 d .
H20A H 0.5951 0.8047 -0.1745 0.028 Uiso 1 1 calc R
H20B H 0.6408 0.8957 -0.1855 0.028 Uiso 1 1 calc R
C15 C 0.4809(2) 0.58384(18) -0.26258(16) 0.0200(7) Uani 1 1 d .
H15A H 0.4226 0.5884 -0.2993 0.024 Uiso 1 1 calc R
H15B H 0.5167 0.6374 -0.2633 0.024 Uiso 1 1 calc R
C22 C 0.5547(2) 0.8938(2) -0.05133(18) 0.0256(7) Uani 1 1 d .
H22A H 0.5648 0.9186 0.0004 0.031 Uiso 1 1 calc R
H22B H 0.5319 0.9389 -0.0875 0.031 Uiso 1 1 calc R
C12 C 0.2031(2) 0.8064(2) -0.10671(16) 0.0237(7) Uani 1 1 d .
H12A H 0.2202 0.8653 -0.0930 0.028 Uiso 1 1 calc R
H12B H 0.1461 0.7912 -0.0812 0.028 Uiso 1 1 calc R
C17 C 0.3377(2) 0.60589(19) -0.09091(17) 0.0237(7) Uani 1 1 d .
H17A H 0.3917 0.6160 -0.0509 0.028 Uiso 1 1 calc R
H17B H 0.3178 0.5465 -0.0873 0.028 Uiso 1 1 calc R
C18 C 0.2551(2) 0.66249(18) -0.07742(17) 0.0230(7) Uani 1 1 d .
H18A H 0.2011 0.6523 -0.1174 0.028 Uiso 1 1 calc R
H18B H 0.2330 0.6490 -0.0274 0.028 Uiso 1 1 calc R
C14 C 0.5427(2) 0.51251(19) -0.28553(16) 0.0236(7) Uani 1 1 d .
H14A H 0.6057 0.5154 -0.2544 0.028 Uiso 1 1 calc R
H14B H 0.5123 0.4587 -0.2736 0.028 Uiso 1 1 calc R
F2 F 0.89920(11) 0.86025(10) -0.08956(9) 0.0233(4) Uani 1 1 d .
F1 F 0.42752(10) 0.77363(10) -0.19575(9) 0.0217(4) Uani 1 1 d .
O4 O 0.89236(17) 0.93812(16) 0.04412(14) 0.0314(6) Uani 1 1 d .
O7 O 0.4502(2) 0.61269(19) 0.12029(16) 0.0427(7) Uani 1 1 d .
O5 O 0.5566(2) 0.67471(16) 0.00908(16) 0.0374(6) Uani 1 1 d .
O2 O 0.97579(17) 0.72635(18) -0.15227(13) 0.0319(6) Uani 1 1 d .
O6 O 0.46920(19) 0.76952(18) 0.18864(18) 0.0415(8) Uani 1 1 d .
O3 O 0.9920(3) 0.4996(3) -0.1845(3) 0.1013(15) Uani 1 1 d .
O1 O 0.8933(4) 0.5496(3) -0.3320(3) 0.1431(17) Uani 1 1 d .
H11 H 0.734(2) 0.753(2) -0.1628(17) 0.022(9) Uiso 1 1 d .
H12 H 0.796(2) 0.8243(19) -0.1347(17) 0.026(8) Uiso 1 1 d .
H52 H 0.319(2) 0.616(2) -0.2065(19) 0.031(9) Uiso 1 1 d .
H51 H 0.3817(18) 0.6680(18) -0.1725(14) 0.000(8) Uiso 1 1 d .
H62 H 0.262(2) 0.887(2) -0.2200(17) 0.025(9) Uiso 1 1 d .
H31 H 0.469(2) 0.933(2) -0.3918(18) 0.029(9) Uiso 1 1 d .
H21 H 0.508(2) 0.530(2) -0.3908(19) 0.030(10) Uiso 1 1 d .
H32 H 0.403(2) 0.911(2) -0.4590(19) 0.022(10) Uiso 1 1 d .
H22 H 0.566(2) 0.459(2) -0.3800(17) 0.025(9) Uiso 1 1 d .
H41 H 0.507(2) 0.776(2) -0.0301(18) 0.032(9) Uiso 1 1 d .
H61 H 0.316(2) 0.806(2) -0.2210(18) 0.036(9) Uiso 1 1 d .
H42 H 0.457(2) 0.810(2) -0.106(2) 0.038(9) Uiso 1 1 d .
H201 H 0.964(4) 0.778(4) -0.126(3) 0.110(19) Uiso 1 1 d .
H501 H 0.590(3) 0.641(3) -0.007(2) 0.056(14) Uiso 1 1 d .
H601 H 0.481(2) 0.770(2) 0.2239(19) 0.017(12) Uiso 1 1 d .
H402 H 0.892(3) 0.906(3) 0.010(2) 0.058(14) Uiso 1 1 d .
H202 H 0.941(3) 0.687(2) -0.147(2) 0.039(12) Uiso 1 1 d .
H401 H 0.829(3) 0.944(3) 0.060(2) 0.070(13) Uiso 1 1 d .
H702 H 0.455(3) 0.663(3) 0.143(2) 0.072(16) Uiso 1 1 d .
H502 H 0.527(3) 0.650(3) 0.041(2) 0.060(14) Uiso 1 1 d .
H701 H 0.393(6) 0.584(5) 0.105(5) 0.19(3) Uiso 1 1 d .
H301 H 1.0206(19) 0.5358(17) -0.1407(15) 0.000(8) Uiso 1 1 d .

loop_
_atom_site_aniso_label
_atom_site_aniso_U_11
_atom_site_aniso_U_22
_atom_site_aniso_U_33
_atom_site_aniso_U_23
_atom_site_aniso_U_13
_atom_site_aniso_U_12
Si1 0.0208(5) 0.0199(5) 0.0194(5) 0.0006(4) -0.0004(4) 0.0004(4)
F4 0.0218(9) 0.0234(9) 0.0259(10) 0.0032(7) -0.0023(7) 0.0002(7)
F7 0.0266(9) 0.0238(10) 0.0317(10) -0.0001(8) -0.0052(8) 0.0040(8)
F8 0.0283(10) 0.0514(13) 0.0344(11) 0.0103(9) 0.0085(9) 0.0056(9)
F5 0.0339(10) 0.0373(11) 0.0303(11) 0.0064(8) 0.0090(8) 0.0036(9)
F3 0.0357(10) 0.0285(10) 0.0360(11) -0.0091(8) -0.0099(9) 0.0032(9)
F6 0.0375(10) 0.0236(10) 0.0367(11) -0.0023(8) -0.0101(9) -0.0021(8)
Si2 0.0229(5) 0.0260(5) 0.0242(5) 0.0013(4) -0.0003(4) 0.0018(4)
F13 0.0345(10) 0.0224(10) 0.0440(12) -0.0055(8) -0.0142(9) 0.0041(8)
F9 0.0407(11) 0.0455(12) 0.0293(11) -0.0035(9) 0.0095(9) -0.0123(9)
F10 0.0290(10) 0.0533(13) 0.0368(12) 0.0078(9) -0.0053(9) -0.0192(9)
N5 0.0218(15) 0.0150(16) 0.0199(15) 0.0010(11) 0.0029(12) -0.0013(12)
N1 0.0203(15) 0.0166(15) 0.0201(15) 0.0013(12) -0.0002(12) -0.0029(12)
F11 0.0365(11) 0.0517(13) 0.0438(12) 0.0018(10) 0.0026(9) 0.0250(10)
F14 0.0361(11) 0.0245(10) 0.0708(15) -0.0091(10) -0.0067(10) 0.0066(9)
F12 0.0663(14) 0.0629(15) 0.0277(11) 0.0140(10) 0.0043(10) -0.0015(12)
N2 0.0208(16) 0.0188(16) 0.0183(15) -0.0018(12) 0.0035(12) 0.0026(13)
C10 0.0223(16) 0.0266(18) 0.0186(17) -0.0006(13) -0.0002(13) 0.0011(14)
N3 0.0243(15) 0.0225(15) 0.0215(16) 0.0060(13) -0.0003(13) 0.0034(13)
C21 0.0214(17) 0.0296(18) 0.0220(17) -0.0039(14) -0.0002(13) -0.0027(14)
N6 0.0243(15) 0.0151(15) 0.0201(15) 0.0004(12) 0.0015(11) 0.0018(13)
C6 0.0188(15) 0.0239(18) 0.0136(16) 0.0017(13) 0.0041(13) 0.0013(13)
C4 0.0195(16) 0.0225(16) 0.0186(16) -0.0012(13) 0.0091(13) 0.0009(14)
C8 0.0268(17) 0.0260(18) 0.0199(17) 0.0051(13) 0.0022(14) -0.0012(14)
C7 0.0206(16) 0.0257(17) 0.0195(16) -0.0003(13) 0.0042(13) 0.0007(14)
N4 0.0171(14) 0.0241(15) 0.0210(16) -0.0038(12) 0.0031(11) 0.0012(12)
N7 0.0176(13) 0.0241(14) 0.0178(14) -0.0001(11) 0.0029(10) 0.0018(11)
C5 0.0181(16) 0.0302(19) 0.0160(16) -0.0031(13) 0.0031(13) -0.0023(14)
C1 0.0253(16) 0.0167(16) 0.0200(16) -0.0018(13) 0.0085(14) 0.0001(14)
C3 0.0177(15) 0.0253(17) 0.0182(17) 0.0025(13) 0.0054(13) 0.0021(13)
C2 0.0167(15) 0.0277(18) 0.0163(16) 0.0008(13) 0.0048(13) 0.0002(14)
C23 0.0186(16) 0.0301(18) 0.0200(16) -0.0067(13) 0.0046(13) 0.0021(14)
C11 0.0179(16) 0.0285(18) 0.0269(18) 0.0024(14) 0.0024(14) 0.0001(14)
C19 0.0178(16) 0.0277(17) 0.0173(16) 0.0013(13) 0.0037(13) -0.0006(13)
C13 0.0224(17) 0.0221(17) 0.0326(19) -0.0026(14) 0.0075(14) 0.0016(14)
C9 0.0241(17) 0.0238(17) 0.0201(17) 0.0028(13) 0.0040(14) 0.0040(14)
C24 0.0233(16) 0.0307(18) 0.0151(17) -0.0030(13) 0.0049(13) 0.0074(14)
C16 0.0202(16) 0.0224(16) 0.0200(17) -0.0002(13) 0.0004(13) 0.0008(13)
C20 0.0180(16) 0.0269(17) 0.0246(17) -0.0025(14) 0.0026(13) 0.0024(14)
C15 0.0201(16) 0.0195(16) 0.0204(17) 0.0002(13) 0.0025(13) -0.0007(13)
C22 0.0212(17) 0.0313(18) 0.0245(18) -0.0062(14) 0.0041(14) -0.0037(15)
C12 0.0188(16) 0.0317(18) 0.0211(17) -0.0010(14) 0.0054(13) 0.0046(14)
C17 0.0269(17) 0.0242(17) 0.0194(17) 0.0003(13) 0.0003(14) -0.0030(14)
C18 0.0220(16) 0.0258(18) 0.0226(17) 0.0003(13) 0.0081(13) -0.0041(14)
C14 0.0319(18) 0.0238(17) 0.0150(16) -0.0007(13) 0.0025(14) 0.0022(14)
F2 0.0248(9) 0.0207(9) 0.0239(9) -0.0003(7) 0.0007(7) -0.0041(7)
F1 0.0216(9) 0.0220(9) 0.0218(9) -0.0006(7) 0.0037(7) -0.0004(7)
O4 0.0268(14) 0.0447(15) 0.0228(13) -0.0088(12) 0.0024(11) -0.0034(11)
O7 0.0473(17) 0.0331(16) 0.0499(17) 0.0064(13) 0.0153(13) 0.0035(14)
O5 0.0354(15) 0.0364(16) 0.0425(16) 0.0062(13) 0.0134(13) 0.0109(13)
O2 0.0339(14) 0.0318(15) 0.0311(14) -0.0004(11) 0.0079(11) -0.0006(13)
O6 0.0411(16) 0.0606(19) 0.0229(17) -0.0028(15) 0.0033(13) -0.0182(13)
O3 0.072(2) 0.094(3) 0.148(4) 0.078(3) 0.059(3) 0.039(2)
O1 0.147(4) 0.132(4) 0.151(4) -0.012(3) 0.021(3) -0.007(3)

loop_
_atom_type_symbol
_atom_type_description
_atom_type_scat_dispersion_real
_atom_type_scat_dispersion_imag
_atom_type_scat_source
C C 0.0033 0.0016 'International Tables Vol C Tables 4.2.6.8 and 6.1.1.4'
H H 0.0000 0.0000 'International Tables Vol C Tables 4.2.6.8 and 6.1.1.4'
N N 0.0061 0.0033 'International Tables Vol C Tables 4.2.6.8 and 6.1.1.4'
F F 0.0171 0.0103 'International Tables Vol C Tables 4.2.6.8 and 6.1.1.4'
Si Si 0.0817 0.0704 'International Tables Vol C Tables 4.2.6.8 and 6.1.1.4'
O O 0.0106 0.0060 'International Tables Vol C Tables 4.2.6.8 and 6.1.1.4'

loop_
_geom_angle_atom_site_label_1
_geom_angle_atom_site_label_2
_geom_angle_atom_site_label_3
_geom_angle
F3 Si1 F5 90.42(9)
F3 Si1 F4 91.30(9)
F5 Si1 F4 90.75(9)
F3 Si1 F6 178.78(10)
F5 Si1 F6 90.80(9)
F4 Si1 F6 88.76(9)
F3 Si1 F7 90.88(9)
F5 Si1 F7 90.76(9)
F4 Si1 F7 177.34(9)
F6 Si1 F7 89.03(9)
F3 Si1 F8 90.46(10)
F5 Si1 F8 179.03(10)
F4 Si1 F8 88.82(9)
F6 Si1 F8 88.32(10)
F7 Si1 F8 89.63(9)
F14 Si2 F10 91.38(10)
F14 Si2 F11 175.96(11)
F10 Si2 F11 92.12(11)
F14 Si2 F9 91.75(11)
F10 Si2 F9 90.98(10)
F11 Si2 F9 90.22(10)
F14 Si2 F12 88.64(11)
F10 Si2 F12 90.44(11)
F11 Si2 F12 89.31(11)
F9 Si2 F12 178.53(12)
F14 Si2 F13 87.83(9)
F10 Si2 F13 179.12(11)
F11 Si2 F13 88.66(10)
F9 Si2 F13 89.42(10)
F12 Si2 F13 89.18(11)
C17 N5 C16 113.3(2)
C19 N1 C20 113.9(2)
C13 N2 C14 115.8(2)
N6 C10 C9 112.4(2)
C8 N3 C7 115.2(2)
C20 C21 C22 113.8(3)
C10 N6 C11 110.7(2)
C1 C6 C5 118.6(3)
C1 C6 C7 121.3(3)
C5 C6 C7 120.1(3)
C3 C4 C5 119.0(3)
C3 C4 C13 120.0(3)
C5 C4 C13 120.9(3)
N3 C8 C9 108.1(2)
C6 C7 N3 112.4(2)
C23 N4 C22 111.7(2)
C18 N7 C12 112.6(2)
C18 N7 C24 112.1(2)
C12 N7 C24 111.2(2)
C6 C5 C4 121.2(3)
C2 C1 C6 121.1(3)
C4 C3 C2 120.8(3)
C1 C2 C3 119.3(3)
C1 C2 C19 120.8(3)
C3 C2 C19 119.9(3)
N4 C23 C24 110.8(2)
N6 C11 C12 112.3(2)
N1 C19 C2 112.5(2)
N2 C13 C4 114.3(2)
C8 C9 C10 114.5(2)
N7 C24 C23 112.8(2)
N5 C16 C15 111.2(2)
N1 C20 C21 109.2(2)
C14 C15 C16 109.5(2)
N4 C22 C21 111.3(2)
N7 C12 C11 112.3(2)
N5 C17 C18 111.1(2)
N7 C18 C17 111.1(2)
N2 C14 C15 114.4(2)

loop_
_geom_bond_atom_site_label_1
_geom_bond_atom_site_label_2
_geom_bond_distance
Si1 F3 1.6672(19)
Si1 F5 1.6774(18)
Si1 F4 1.6846(18)
Si1 F6 1.6926(19)
Si1 F7 1.6964(18)
Si1 F8 1.7078(18)
Si2 F14 1.667(2)
Si2 F10 1.669(2)
Si2 F11 1.669(2)
Si2 F9 1.6706(19)
Si2 F12 1.691(2)
Si2 F13 1.7093(19)
N5 C17 1.490(4)
N5 C16 1.491(4)
N1 C19 1.499(4)
N1 C20 1.499(4)
N2 C13 1.495(4)
N2 C14 1.499(4)
C10 N6 1.492(4)
C10 C9 1.526(4)
N3 C8 1.496(4)
N3 C7 1.504(4)
C21 C20 1.506(4)
C21 C22 1.514(4)
N6 C11 1.493(4)
C6 C1 1.389(4)
C6 C5 1.395(4)
C6 C7 1.495(4)
C4 C3 1.381(4)
C4 C5 1.397(4)
C4 C13 1.505(4)
C8 C9 1.511(4)
N4 C23 1.503(3)
N4 C22 1.504(4)
N7 C18 1.467(4)
N7 C12 1.469(4)
N7 C24 1.470(4)
C1 C2 1.389(4)
C3 C2 1.397(4)
C2 C19 1.501(4)
C23 C24 1.507(4)
C11 C12 1.514(4)
C16 C15 1.516(4)
C15 C14 1.510(4)
C17 C18 1.507(4)

loop_
_geom_hbond_atom_site_label_D
_geom_hbond_atom_site_label_H
_geom_hbond_atom_site_label_A
_geom_hbond_distance_DH
_geom_hbond_distance_HA
_geom_hbond_distance_DA
_geom_hbond_angle_DHA
_geom_hbond_site_symmetry_A
N1 H11 F4 0.81(3) 2.07(3) 2.858(3) 165(3) .
N1 H11 F6 0.81(3) 2.52(3) 3.101(3) 130(3) .
N1 H12 F2 0.99(3) 1.68(3) 2.656(3) 169(2) .
N5 H52 F14 0.94(4) 2.15(4) 3.003(4) 150(3) 4_575
N5 H52 F13 0.94(4) 2.28(3) 2.978(4) 131(3) 4_575
N5 H52 F12 0.94(4) 2.47(3) 3.298(4) 147(2) 4_575
N5 H51 F1 0.77(3) 1.86(3) 2.619(3) 169(3) .
N6 H62 F13 0.84(3) 1.95(3) 2.726(3) 154(3) 3_675
N6 H62 F11 0.84(3) 2.39(3) 3.079(3) 139(3) 3_675
N3 H31 O3 1.00(3) 1.75(4) 2.733(5) 167(3) 2_654
N2 H21 O4 0.83(3) 1.95(4) 2.771(4) 172(3) 4_575
N3 H32 F7 0.81(3) 2.06(3) 2.844(4) 164(3) 4_575
N3 H32 F6 0.81(3) 2.37(3) 2.915(4) 125(3) 4_575
N2 H22 F2 0.88(3) 1.75(4) 2.620(3) 169(3) 2_644
N4 H41 O5 0.96(3) 1.86(4) 2.811(4) 177(3) .
N6 H61 F1 1.00(3) 1.67(4) 2.646(3) 168(3) .
N4 H42 F1 0.99(4) 1.70(4) 2.679(3) 174(3) .
O2 H201 F2 0.96(6) 1.76(6) 2.679(3) 159(5) .
O5 H501 F5 0.79(4) 1.97(4) 2.752(3) 174(4) .
O6 H601 O2 0.63(3) 2.19(3) 2.797(4) 163(4) 4_576
O4 H402 F2 0.78(4) 1.92(5) 2.674(3) 162(4) .
O2 H202 F8 0.80(4) 2.08(4) 2.866(4) 164(4) .
O4 H401 F9 0.97(5) 1.74(5) 2.709(3) 176(4) .
O7 H702 O6 0.90(5) 1.87(5) 2.772(4) 178(4) .
O5 H502 O7 0.83(4) 1.95(5) 2.772(4) 169(4) .
O7 H701 F3 0.93(8) 2.17(8) 2.956(3) 142(7) 3_665

loop_
_geom_torsion_atom_site_label_1
_geom_torsion_atom_site_label_2
_geom_torsion_atom_site_label_3
_geom_torsion_atom_site_label_4
_geom_torsion
C9 C10 N6 C11 172.5(2)
C7 N3 C8 C9 -164.0(3)
C1 C6 C7 N3 -64.8(3)
C5 C6 C7 N3 117.1(3)
C8 N3 C7 C6 -56.6(3)
C1 C6 C5 C4 0.2(4)
C7 C6 C5 C4 178.4(2)
C3 C4 C5 C6 0.4(4)
C13 C4 C5 C6 -177.0(2)
C5 C6 C1 C2 -1.0(4)
C7 C6 C1 C2 -179.1(2)
C5 C4 C3 C2 -0.3(4)
C13 C4 C3 C2 177.1(2)
C6 C1 C2 C3 1.0(4)
C6 C1 C2 C19 -179.7(2)
C4 C3 C2 C1 -0.4(4)
C4 C3 C2 C19 -179.6(2)
C22 N4 C23 C24 -172.6(3)
C10 N6 C11 C12 -173.0(2)
C20 N1 C19 C2 -65.1(3)
C1 C2 C19 N1 107.8(3)
C3 C2 C19 N1 -73.0(3)
C14 N2 C13 C4 -66.5(4)
C3 C4 C13 N2 112.7(3)
C5 C4 C13 N2 -69.9(3)
N3 C8 C9 C10 179.1(2)
N6 C10 C9 C8 81.5(3)
C18 N7 C24 C23 153.5(2)
C12 N7 C24 C23 -79.4(3)
N4 C23 C24 N7 -64.3(3)
C17 N5 C16 C15 178.0(3)
C19 N1 C20 C21 -153.7(3)
C22 C21 C20 N1 -175.4(3)
N5 C16 C15 C14 -162.9(2)
C23 N4 C22 C21 163.5(3)
C20 C21 C22 N4 75.3(3)
C18 N7 C12 C11 -74.6(3)
C24 N7 C12 C11 158.6(2)
N6 C11 C12 N7 -69.0(3)
C16 N5 C17 C18 179.0(3)
C12 N7 C18 C17 149.1(2)
C24 N7 C18 C17 -84.6(3)
N5 C17 C18 N7 -61.8(3)
C13 N2 C14 C15 91.2(3)
C16 C15 C14 N2 168.5(2)
